data_4339169
loop_
_publ_author_name
'Chang, Sheng-Yuan'
'Chen, Jing-Lin'
'Chi, Yun'
'Cheng, Yi-Ming'
'Lee, Gene-Hsiang'
'Jiang, Chang-Ming'
'Chou, Pi-Tai'

_publ_section_title
;
 Blue-emitting platinum(II) complexes bearing both pyridylpyrazolate
 chelate and bridging pyrazolate ligands: synthesis, structures, and
 photophysical properties.
;
_journal_issue 26
_journal_name_full 'Inorganic chemistry'
_journal_page_first 11202
_journal_page_last 11212
_journal_paper_doi 10.1021/ic701586c
_journal_volume 46
_journal_year 2007
_chemical_formula_sum 'C12 H9 Cl F3 N5 Pt'
_chemical_formula_weight 510.78
_chemical_name_systematic
; 
 ? 
;
_space_group_IT_number 14
_symmetry_cell_setting monoclinic
_symmetry_space_group_name_Hall '-P 2ybc'
_symmetry_space_group_name_H-M 'P 1 21/c 1'
_atom_sites_solution_hydrogens geom
_atom_sites_solution_primary direct
_atom_sites_solution_secondary difmap
_audit_creation_method SHELXL-97
_cell_angle_alpha 90.00
_cell_angle_beta 97.005(1)
_cell_angle_gamma 90.00
_cell_formula_units_Z 4
_cell_length_a 15.7012(7)
_cell_length_b 12.9389(6)
_cell_length_c 6.8971(3)
_cell_measurement_reflns_used 4361
_cell_measurement_temperature 150(2)
_cell_measurement_theta_max 27.31
_cell_measurement_theta_min 2.61
_cell_volume 1390.73(11)
_computing_cell_refinement 'Bruker SAINT'
_computing_data_collection 'Bruker SMART'
_computing_data_reduction 'Bruker SAINT'
_computing_molecular_graphics 'Bruker SHELXTL'
_computing_publication_material 'Bruker SHELXTL'
_computing_structure_refinement 'SHELXL-97 (Sheldrick, 1997)'
_computing_structure_solution 'SHELXS-97 (Sheldrick, 1990)'
_diffrn_ambient_temperature 150(2)
_diffrn_measured_fraction_theta_full 0.999
_diffrn_measured_fraction_theta_max 0.999
_diffrn_measurement_device_type 'BRUKER SMART APEXCCD area detector'
_diffrn_measurement_method 'omega scans'
_diffrn_radiation_monochromator graphite
_diffrn_radiation_source 'fine-focus sealed tube'
_diffrn_radiation_type MoK\a
_diffrn_radiation_wavelength 0.71073
_diffrn_reflns_av_R_equivalents 0.0379
_diffrn_reflns_av_sigmaI/netI 0.0365
_diffrn_reflns_limit_h_max 20
_diffrn_reflns_limit_h_min -20
_diffrn_reflns_limit_k_max 16
_diffrn_reflns_limit_k_min -16
_diffrn_reflns_limit_l_max 8
_diffrn_reflns_limit_l_min -8
_diffrn_reflns_number 10477
_diffrn_reflns_theta_full 27.50
_diffrn_reflns_theta_max 27.50
_diffrn_reflns_theta_min 1.31
_exptl_absorpt_coefficient_mu 10.318
_exptl_absorpt_correction_T_max 0.4252
_exptl_absorpt_correction_T_min 0.1824
_exptl_absorpt_correction_type multi-scan
_exptl_crystal_colour colorless
_exptl_crystal_density_diffrn 2.440
_exptl_crystal_density_meas ?
_exptl_crystal_density_method 'not measured'
_exptl_crystal_description rod
_exptl_crystal_F_000 952
_exptl_crystal_size_max 0.25
_exptl_crystal_size_mid 0.10
_exptl_crystal_size_min 0.10
_refine_diff_density_max 0.614
_refine_diff_density_min -0.935
_refine_diff_density_rms 0.164
_refine_ls_extinction_method none
_refine_ls_goodness_of_fit_ref 1.175
_refine_ls_hydrogen_treatment constr
_refine_ls_matrix_type full
_refine_ls_number_parameters 199
_refine_ls_number_reflns 3188
_refine_ls_number_restraints 0
_refine_ls_restrained_S_all 1.175
_refine_ls_R_factor_all 0.0289
_refine_ls_R_factor_gt 0.0234
_refine_ls_shift/su_max 0.002
_refine_ls_shift/su_mean 0.000
_refine_ls_structure_factor_coef Fsqd
_refine_ls_weighting_details 'calc w=1/[\s^2^(Fo^2^)+(0.0286P)^2^+2.5022P] where P=(Fo^2^+2Fc^2^)/3'
_refine_ls_weighting_scheme calc
_refine_ls_wR_factor_gt 0.0530
_refine_ls_wR_factor_ref 0.0730
_reflns_number_gt 2820
_reflns_number_total 3188
_reflns_threshold_expression >2sigma(I)
_cod_data_source_file ic701586c-file001.cif
_cod_data_source_block 2
_cod_depositor_comments
;
The following automatic conversions were performed:

'_symmetry_cell_setting' value 'Monoclinic' changed to 'monoclinic'
according to
/usr/data/users/saulius/automatic-downloads/retrospective/ACS/lib/dictionaries/cif_core.dic
dictionary named 'cif_core.dic' version 2.4.2 from 2011-04-26.

Automatic conversion script
Id: cif_fix_values 2281 2013-09-26 08:29:07Z andrius 

The following automatic conversions were performed:

'_exptl_crystal_density_meas' value 'not_measured' was changed to '?'
- the value is perceived as not measured.

Automatic conversion script
Id: cif_fix_values 3008 2015-01-20 13:52:24Z robertas 
;
_cod_original_sg_symbol_H-M P2(1)/c
_cod_database_code 4339169

loop_
_symmetry_equiv_pos_as_xyz
'x, y, z'
'-x, y+1/2, -z+1/2'
'-x, -y, -z'
'x, -y-1/2, z-1/2'

loop_
_atom_site_label
_atom_site_type_symbol
_atom_site_fract_x
_atom_site_fract_y
_atom_site_fract_z
_atom_site_U_iso_or_equiv
_atom_site_adp_type
_atom_site_occupancy
_atom_site_symmetry_multiplicity
_atom_site_calc_flag
_atom_site_refinement_flags
Pt Pt 0.677843(12) 0.167950(16) 0.86297(3) 0.01669(8) Uani 1 1 d .
Cl1 Cl 0.53229(9) 0.16208(11) 0.8751(2) 0.0289(3) Uani 1 1 d .
N1 N 0.6823(3) 0.0125(4) 0.8604(6) 0.0222(10) Uani 1 1 d .
N2 N 0.7567(3) -0.0391(4) 0.8537(7) 0.0274(11) Uani 1 1 d .
H2A H 0.8071 -0.0096 0.8517 0.033 Uiso 1 1 calc R
N3 N 0.6834(3) 0.3243(3) 0.8629(6) 0.0175(9) Uani 1 1 d .
N4 N 0.8023(3) 0.1894(3) 0.8496(6) 0.0178(9) Uani 1 1 d .
N5 N 0.8673(3) 0.1234(3) 0.8419(6) 0.0188(9) Uani 1 1 d .
C1 C 0.6213(4) -0.0591(5) 0.8622(9) 0.0277(13) Uani 1 1 d .
H1 H 0.5621 -0.0455 0.8665 0.033 Uiso 1 1 calc R
C2 C 0.6574(4) -0.1559(5) 0.8566(10) 0.0325(14) Uani 1 1 d .
H2 H 0.6284 -0.2203 0.8570 0.039 Uiso 1 1 calc R
C3 C 0.7432(4) -0.1411(5) 0.8504(11) 0.0351(15) Uani 1 1 d .
H3 H 0.7852 -0.1934 0.8448 0.042 Uiso 1 1 calc R
C4 C 0.6173(4) 0.3889(5) 0.8739(8) 0.0240(12) Uani 1 1 d .
H4 H 0.5621 0.3609 0.8841 0.029 Uiso 1 1 calc R
C5 C 0.6272(4) 0.4946(5) 0.8707(8) 0.0287(13) Uani 1 1 d .
H5 H 0.5791 0.5386 0.8751 0.034 Uiso 1 1 calc R
C6 C 0.7072(4) 0.5361(5) 0.8611(9) 0.0306(13) Uani 1 1 d .
H6 H 0.7150 0.6089 0.8610 0.037 Uiso 1 1 calc R
C7 C 0.7764(4) 0.4704(4) 0.8516(8) 0.0260(12) Uani 1 1 d .
H7 H 0.8321 0.4975 0.8442 0.031 Uiso 1 1 calc R
C8 C 0.7629(3) 0.3654(4) 0.8529(8) 0.0192(11) Uani 1 1 d .
C9 C 0.8293(3) 0.2882(4) 0.8438(7) 0.0181(10) Uani 1 1 d .
C10 C 0.9159(3) 0.2877(4) 0.8290(8) 0.0210(11) Uani 1 1 d .
H10 H 0.9530 0.3452 0.8215 0.025 Uiso 1 1 calc R
C11 C 0.9361(3) 0.1840(4) 0.8274(8) 0.0206(11) Uani 1 1 d .
C12 C 1.0201(4) 0.1356(5) 0.8193(10) 0.0298(14) Uani 1 1 d .
F1 F 1.0557(2) 0.0984(3) 0.9936(6) 0.0420(10) Uani 1 1 d .
F2 F 1.0170(2) 0.0553(3) 0.6968(6) 0.0460(10) Uani 1 1 d .
F3 F 1.0772(2) 0.2020(3) 0.7625(7) 0.0507(11) Uani 1 1 d .

loop_
_atom_site_aniso_label
_atom_site_aniso_U_11
_atom_site_aniso_U_22
_atom_site_aniso_U_33
_atom_site_aniso_U_23
_atom_site_aniso_U_13
_atom_site_aniso_U_12
Pt 0.01385(12) 0.01871(12) 0.01747(12) 0.00083(8) 0.00176(8) -0.00094(8)
Cl1 0.0150(6) 0.0311(8) 0.0411(8) 0.0004(6) 0.0056(6) -0.0023(6)
N1 0.017(2) 0.024(3) 0.025(2) -0.0006(19) 0.0033(18) -0.0009(19)
N2 0.019(2) 0.023(3) 0.041(3) 0.001(2) 0.007(2) 0.001(2)
N3 0.016(2) 0.017(2) 0.019(2) 0.0008(17) -0.0002(18) 0.0029(18)
N4 0.014(2) 0.017(2) 0.022(2) 0.0012(17) 0.0028(18) -0.0006(17)
N5 0.016(2) 0.019(2) 0.022(2) 0.0000(18) 0.0037(18) 0.0009(18)
C1 0.022(3) 0.023(3) 0.040(3) 0.001(2) 0.008(3) -0.007(2)
C2 0.033(3) 0.020(3) 0.045(4) 0.002(3) 0.008(3) -0.004(3)
C3 0.033(4) 0.021(3) 0.052(4) -0.002(3) 0.007(3) 0.001(3)
C4 0.021(3) 0.026(3) 0.024(3) 0.001(2) 0.002(2) 0.006(2)
C5 0.030(3) 0.030(3) 0.026(3) 0.001(2) -0.002(2) 0.014(3)
C6 0.039(4) 0.022(3) 0.030(3) -0.002(2) 0.001(3) 0.004(3)
C7 0.025(3) 0.020(3) 0.033(3) 0.001(2) 0.003(2) -0.002(2)
C8 0.017(3) 0.021(3) 0.019(3) 0.000(2) 0.001(2) 0.003(2)
C9 0.016(3) 0.018(3) 0.019(2) -0.001(2) 0.000(2) -0.002(2)
C10 0.019(3) 0.021(3) 0.024(3) 0.002(2) 0.006(2) -0.001(2)
C11 0.016(3) 0.023(3) 0.023(3) 0.003(2) 0.002(2) 0.002(2)
C12 0.017(3) 0.026(3) 0.047(4) 0.006(3) 0.010(3) 0.000(2)
F1 0.027(2) 0.046(2) 0.051(2) 0.0119(19) -0.0029(17) 0.0107(18)
F2 0.032(2) 0.044(2) 0.063(3) -0.019(2) 0.0083(19) 0.0126(18)
F3 0.022(2) 0.042(2) 0.093(3) 0.020(2) 0.025(2) 0.0002(18)

loop_
_atom_type_symbol
_atom_type_description
_atom_type_scat_dispersion_real
_atom_type_scat_dispersion_imag
_atom_type_scat_source
C C 0.0033 0.0016 'International Tables Vol C Tables 4.2.6.8 and 6.1.1.4'
H H 0.0000 0.0000 'International Tables Vol C Tables 4.2.6.8 and 6.1.1.4'
N N 0.0061 0.0033 'International Tables Vol C Tables 4.2.6.8 and 6.1.1.4'
F F 0.0171 0.0103 'International Tables Vol C Tables 4.2.6.8 and 6.1.1.4'
Cl Cl 0.1484 0.1585 'International Tables Vol C Tables 4.2.6.8 and 6.1.1.4'
Pt Pt -1.7033 8.3905 'International Tables Vol C Tables 4.2.6.8 and 6.1.1.4'

loop_
_geom_angle_atom_site_label_1
_geom_angle_atom_site_label_2
_geom_angle_atom_site_label_3
_geom_angle
N4 Pt N1 95.94(17)
N4 Pt N3 79.52(17)
N1 Pt N3 175.45(17)
N4 Pt Cl1 173.84(13)
N1 Pt Cl1 90.18(12)
N3 Pt Cl1 94.36(12)
C1 N1 N2 106.3(5)
C1 N1 Pt 132.0(4)
N2 N1 Pt 121.7(4)
C3 N2 N1 110.6(5)
C4 N3 C8 118.5(5)
C4 N3 Pt 126.1(4)
C8 N3 Pt 115.4(3)
N5 N4 C9 111.0(4)
N5 N4 Pt 132.3(4)
C9 N4 Pt 116.7(4)
N4 N5 C11 104.8(4)
N1 C1 C2 109.5(5)
C3 C2 C1 106.5(5)
N2 C3 C2 107.1(6)
N3 C4 C5 121.8(6)
C6 C5 C4 119.7(6)
C5 C6 C7 119.2(6)
C8 C7 C6 118.9(6)
N3 C8 C7 121.8(5)
N3 C8 C9 113.6(5)
C7 C8 C9 124.6(5)
N4 C9 C10 108.4(5)
N4 C9 C8 114.8(5)
C10 C9 C8 136.8(5)
C9 C10 C11 103.6(5)
N5 C11 C10 112.2(5)
N5 C11 C12 119.1(5)
C10 C11 C12 128.7(5)
F3 C12 F2 106.8(5)
F3 C12 F1 105.7(5)
F2 C12 F1 105.4(5)
F3 C12 C11 112.0(5)
F2 C12 C11 113.1(5)
F1 C12 C11 113.2(5)

loop_
_geom_bond_atom_site_label_1
_geom_bond_atom_site_label_2
_geom_bond_distance
Pt N4 1.986(4)
Pt N1 2.012(5)
Pt N3 2.024(4)
Pt Cl1 2.2983(14)
N1 C1 1.334(7)
N1 N2 1.351(6)
N2 C3 1.337(8)
N3 C4 1.342(7)
N3 C8 1.366(7)
N4 N5 1.337(6)
N4 C9 1.350(7)
N5 C11 1.348(7)
C1 C2 1.376(9)
C2 C3 1.365(9)
C4 C5 1.378(9)
C5 C6 1.374(9)
C6 C7 1.387(8)
C7 C8 1.376(8)
C8 C9 1.452(7)
C9 C10 1.375(7)
C10 C11 1.379(8)
C11 C12 1.467(8)
C12 F3 1.335(7)
C12 F2 1.336(8)
C12 F1 1.351(7)
